data_1516075
loop_
_publ_author_name
'Lancefield, Christopher S.'
'Zhou, Linna'
'L\'ebl, Tomas'
'Slawin, Alexandra M. Z.'
'Westwood, Nicholas J.'

_publ_section_title
;
 The synthesis of melohenine B and a related natural product.
;
_journal_issue 24
_journal_name_full 'Organic letters'
_journal_page_first 6166
_journal_page_last 6169
_journal_paper_doi 10.1021/ol302859j
_journal_volume 14
_journal_year 2012
_chemical_absolute_configuration syn
_chemical_formula_moiety 'C19 H24 N2 O3'
_chemical_formula_sum 'C19 H24 N2 O3'
_chemical_formula_weight 328.41
_space_group_IT_number 19
_symmetry_cell_setting orthorhombic
_symmetry_Int_Tables_number 19
_symmetry_space_group_name_Hall 'P 2ac 2ab'
_symmetry_space_group_name_H-M 'P 21 21 21'
_atom_sites_solution_hydrogens geom
_atom_sites_solution_primary direct
_atom_sites_solution_secondary difmap
_cell_angle_alpha 90.0000
_cell_angle_beta 90.0000
_cell_angle_gamma 90.0000
_cell_formula_units_Z 4
_cell_length_a 7.9485(14)
_cell_length_b 12.166(2)
_cell_length_c 17.196(4)
_cell_measurement_reflns_used 8622
_cell_measurement_temperature 173
_cell_measurement_theta_max 67.08
_cell_measurement_theta_min 4.45
_cell_volume 1662.9(6)
_computing_cell_refinement 'CrystalClear-SM Expert 2.0 r2'
_computing_data_collection 'CrystalClear-SM Expert 2.0 r2 (Rigaku, 2009)'
_computing_data_reduction 'CrystalClear-SM Expert 2.0 r2'
_computing_molecular_graphics 'CrystalStructure 4.0'
_computing_publication_material 'CrystalStructure 4.0 (Rigaku, 2010)'
_computing_structure_refinement 'SHELXL97 (Sheldrick, 2008)'
_computing_structure_solution 'SIR2004 (Burla, et al., 2005)'
_diffrn_ambient_temperature 173
_diffrn_detector_area_resol_mean 29.257
_diffrn_measured_fraction_theta_full 0.972
_diffrn_measured_fraction_theta_max 0.972
_diffrn_measurement_device_type 'Rigaku Saturn70'
_diffrn_measurement_method \w
_diffrn_radiation_type 'Cu K\a'
_diffrn_radiation_wavelength 1.54187
_diffrn_reflns_av_R_equivalents 0.0954
_diffrn_reflns_limit_h_max 9
_diffrn_reflns_limit_h_min -9
_diffrn_reflns_limit_k_max 14
_diffrn_reflns_limit_k_min -14
_diffrn_reflns_limit_l_max 20
_diffrn_reflns_limit_l_min -19
_diffrn_reflns_number 18979
_diffrn_reflns_theta_full 67.77
_diffrn_reflns_theta_max 67.77
_diffrn_standards_number 0
_exptl_absorpt_coefficient_mu 0.719
_exptl_absorpt_correction_type none
_exptl_crystal_colour colorless
_exptl_crystal_density_diffrn 1.312
_exptl_crystal_density_method 'not measured'
_exptl_crystal_description prism
_exptl_crystal_F_000 704.00
_exptl_crystal_size_max 0.100
_exptl_crystal_size_mid 0.100
_exptl_crystal_size_min 0.030
_refine_diff_density_max 0.210
_refine_diff_density_min -0.230
_refine_ls_extinction_method none
_refine_ls_goodness_of_fit_ref 1.342
_refine_ls_hydrogen_treatment mixed
_refine_ls_number_parameters 221
_refine_ls_number_reflns 2885
_refine_ls_number_restraints 1
_refine_ls_R_factor_gt 0.0535
_refine_ls_shift/su_max 0.008
_refine_ls_structure_factor_coef Fsqd
_refine_ls_weighting_details 'w = 1/[\s^2^(Fo^2^)+(0.0416P)^2^+1.3663P] where P=(Fo^2^+2Fc^2^)/3'
_refine_ls_weighting_scheme calc
_refine_ls_wR_factor_ref 0.1663
_reflns_number_gt 2605
_reflns_number_total 2885
_reflns_threshold_expression F^2^>2.0\s(F^2^)
_cod_data_source_file ol302859j_si_002.cif
_cod_data_source_block 1
_cod_database_code 1516075

loop_
_symmetry_equiv_pos_site_id
_symmetry_equiv_pos_as_xyz
1 +X,+Y,+Z
2 1/2+X,1/2-Y,-Z
3 -X,1/2+Y,1/2-Z
4 1/2-X,-Y,1/2+Z

loop_
_atom_site_label
_atom_site_type_symbol
_atom_site_fract_x
_atom_site_fract_y
_atom_site_fract_z
_atom_site_U_iso_or_equiv
_atom_site_adp_type
_atom_site_occupancy
_atom_site_symmetry_multiplicity
_atom_site_calc_flag
_atom_site_refinement_flags
O2 O 0.0872(4) 0.2134(2) 0.20476(16) 0.0424(7) Uani 1.0 4 d .
O7 O 0.1778(5) 0.1523(3) 0.38145(18) 0.0562(9) Uani 1.0 4 d .
O14 O 0.1944(4) 0.5777(3) 0.26181(18) 0.0475(8) Uani 1.0 4 d .
N1 N 0.1142(4) 0.3963(3) 0.22905(17) 0.0315(7) Uani 1.0 4 d .
N4 N 0.4642(4) 0.3094(3) 0.19848(18) 0.0355(8) Uani 1.0 4 d .
C2 C 0.1609(5) 0.3009(3) 0.1939(2) 0.0318(9) Uani 1.0 4 d .
C3 C 0.3190(5) 0.3049(3) 0.1456(2) 0.0331(9) Uani 1.0 4 d .
C5 C 0.4550(6) 0.2373(4) 0.2669(3) 0.0415(10) Uani 1.0 4 d .
C6 C 0.3611(6) 0.2922(4) 0.3362(3) 0.0424(10) Uani 1.0 4 d .
C7 C 0.1899(6) 0.2457(4) 0.3569(3) 0.0405(10) Uani 1.0 4 d .
C8 C 0.0360(6) 0.3172(3) 0.3544(3) 0.0379(10) Uani 1.0 4 d .
C9 C -0.0770(6) 0.3107(4) 0.4161(3) 0.0470(11) Uani 1.0 4 d .
C10 C -0.2189(6) 0.3773(4) 0.4193(3) 0.0528(12) Uani 1.0 4 d .
C11 C -0.2507(6) 0.4476(4) 0.3584(3) 0.0501(12) Uani 1.0 4 d .
C12 C -0.1436(6) 0.4545(4) 0.2950(3) 0.0423(10) Uani 1.0 4 d .
C13 C 0.0001(5) 0.3896(3) 0.2936(3) 0.0344(9) Uani 1.0 4 d .
C14 C 0.1571(6) 0.5081(3) 0.1987(3) 0.0350(9) Uani 1.0 4 d .
C15 C 0.3075(6) 0.5063(3) 0.1447(3) 0.0353(9) Uani 1.0 4 d .
C16 C 0.3197(5) 0.4055(3) 0.0915(2) 0.0349(9) Uani 1.0 4 d .
C17 C 0.4842(6) 0.4039(4) 0.0449(3) 0.0424(10) Uani 1.0 4 d .
C18 C 0.6398(6) 0.3880(4) 0.0959(3) 0.0465(11) Uani 1.0 4 d .
C19 C 0.6187(6) 0.2935(4) 0.1531(3) 0.0430(10) Uani 1.0 4 d .
C20 C 0.1687(6) 0.3971(4) 0.0364(3) 0.0433(10) Uani 1.0 4 d .
C21 C 0.1534(8) 0.4883(4) -0.0230(3) 0.0618(14) Uani 1.0 4 d .
H3 H 0.3263 0.2366 0.1135 0.0397 Uiso 1.0 4 calc R
H5A H 0.5705 0.2177 0.2835 0.0498 Uiso 1.0 4 calc R
H5B H 0.3962 0.1685 0.2525 0.0498 Uiso 1.0 4 calc R
H6A H 0.4339 0.2869 0.3828 0.0509 Uiso 1.0 4 calc R
H6B H 0.3472 0.3713 0.3242 0.0509 Uiso 1.0 4 calc R
H9 H -0.0567 0.2596 0.4568 0.0564 Uiso 1.0 4 calc R
H10 H -0.2926 0.3744 0.4627 0.0634 Uiso 1.0 4 calc R
H11 H -0.3485 0.4925 0.3597 0.0601 Uiso 1.0 4 calc R
H12 H -0.1680 0.5029 0.2532 0.0507 Uiso 1.0 4 calc R
H14O H 0.102(6) 0.622(5) 0.283(4) 0.12(3) Uiso 1.0 4 d .
H14 H 0.0579 0.5383 0.1701 0.0420 Uiso 1.0 4 calc R
H15A H 0.4111 0.5102 0.1765 0.0424 Uiso 1.0 4 calc R
H15B H 0.3040 0.5730 0.1118 0.0424 Uiso 1.0 4 calc R
H17A H 0.4790 0.3437 0.0062 0.0509 Uiso 1.0 4 calc R
H17B H 0.4951 0.4740 0.0161 0.0509 Uiso 1.0 4 calc R
H18A H 0.7384 0.3733 0.0623 0.0558 Uiso 1.0 4 calc R
H18B H 0.6619 0.4566 0.1251 0.0558 Uiso 1.0 4 calc R
H19A H 0.6126 0.2230 0.1245 0.0516 Uiso 1.0 4 calc R
H19B H 0.7168 0.2905 0.1885 0.0516 Uiso 1.0 4 calc R
H20A H 0.1756 0.3261 0.0084 0.0520 Uiso 1.0 4 calc R
H20B H 0.0647 0.3958 0.0680 0.0520 Uiso 1.0 4 calc R
H21A H 0.2540 0.4891 -0.0560 0.0741 Uiso 1.0 4 calc R
H21B H 0.1427 0.5590 0.0038 0.0741 Uiso 1.0 4 calc R
H21C H 0.0537 0.4757 -0.0553 0.0741 Uiso 1.0 4 calc R

loop_
_atom_site_aniso_label
_atom_site_aniso_U_11
_atom_site_aniso_U_22
_atom_site_aniso_U_33
_atom_site_aniso_U_12
_atom_site_aniso_U_13
_atom_site_aniso_U_23
O2 0.0505(17) 0.0301(14) 0.0465(16) -0.0069(13) 0.0028(14) 0.0002(13)
O7 0.068(3) 0.0436(18) 0.0575(19) 0.0005(16) 0.0002(18) 0.0168(15)
O14 0.0495(19) 0.0365(16) 0.0563(18) -0.0074(14) 0.0075(16) -0.0152(14)
N1 0.0365(18) 0.0255(15) 0.0325(16) -0.0003(14) 0.0026(14) 0.0012(13)
N4 0.0340(18) 0.0387(18) 0.0337(17) 0.0066(15) -0.0015(15) -0.0001(15)
C2 0.037(2) 0.030(2) 0.0289(18) 0.0003(18) -0.0031(17) 0.0009(15)
C3 0.040(2) 0.0273(19) 0.0322(19) 0.0004(18) -0.0014(18) -0.0033(15)
C5 0.044(3) 0.042(3) 0.038(3) 0.011(2) -0.0027(19) 0.0059(18)
C6 0.047(3) 0.047(3) 0.033(2) 0.003(2) -0.007(2) 0.0009(18)
C7 0.046(3) 0.044(3) 0.0312(19) -0.000(2) -0.0020(19) 0.0050(18)
C8 0.043(3) 0.037(2) 0.034(2) -0.0062(19) -0.0004(18) -0.0007(18)
C9 0.056(3) 0.048(3) 0.036(3) -0.010(3) 0.006(3) 0.003(2)
C10 0.050(3) 0.058(3) 0.051(3) -0.011(3) 0.018(3) -0.004(3)
C11 0.044(3) 0.047(3) 0.058(3) 0.003(2) 0.011(3) -0.006(3)
C12 0.041(3) 0.037(3) 0.049(3) 0.0019(18) 0.004(2) 0.0012(19)
C13 0.035(2) 0.0304(19) 0.038(2) -0.0058(16) 0.0028(18) -0.0046(17)
C14 0.037(3) 0.0260(19) 0.042(3) -0.0024(16) 0.0011(19) 0.0027(16)
C15 0.037(3) 0.0279(19) 0.041(3) -0.0010(17) 0.0019(19) -0.0003(16)
C16 0.038(2) 0.033(2) 0.034(2) 0.0002(18) -0.0023(18) 0.0020(17)
C17 0.048(3) 0.040(3) 0.040(3) 0.003(2) 0.006(2) 0.0025(18)
C18 0.041(3) 0.050(3) 0.048(3) 0.002(2) 0.009(2) -0.001(2)
C19 0.040(3) 0.046(3) 0.043(3) 0.007(2) 0.0019(19) -0.0038(19)
C20 0.047(3) 0.049(3) 0.034(2) 0.003(3) -0.009(2) 0.0002(18)
C21 0.073(4) 0.059(3) 0.053(3) 0.004(3) -0.018(3) 0.012(3)

loop_
_atom_type_symbol
_atom_type_description
_atom_type_scat_dispersion_real
_atom_type_scat_dispersion_imag
_atom_type_scat_source
C C 0.0181 0.0091
;
International Tables for Crystallography
(1992, Vol. C, Tables 4.2.6.8 and 6.1.1.4)
;
H H 0.0000 0.0000
;
International Tables for Crystallography
(1992, Vol. C, Table 6.1.1.4)
;
N N 0.0311 0.0180
;
International Tables for Crystallography
(1992, Vol. C, Tables 4.2.6.8 and 6.1.1.4)
;
O O 0.0492 0.0322
;
International Tables for Crystallography
(1992, Vol. C, Tables 4.2.6.8 and 6.1.1.4)
;

loop_
_geom_angle_atom_site_label_1
_geom_angle_atom_site_label_2
_geom_angle_atom_site_label_3
_geom_angle
_geom_angle_publ_flag
C2 N1 C13 117.8(3) yes
C2 N1 C14 124.0(3) yes
C13 N1 C14 117.7(3) yes
C3 N4 C5 115.7(3) yes
C3 N4 C19 108.9(3) yes
C5 N4 C19 112.9(4) yes
O2 C2 N1 122.8(4) yes
O2 C2 C3 120.6(4) yes
N1 C2 C3 116.4(4) yes
N4 C3 C2 108.4(3) yes
N4 C3 C16 110.0(3) yes
C2 C3 C16 111.2(3) yes
N4 C5 C6 112.4(4) yes
C5 C6 C7 116.7(4) yes
O7 C7 C6 120.1(4) yes
O7 C7 C8 119.1(4) yes
C6 C7 C8 120.6(4) yes
C7 C8 C9 118.1(4) yes
C7 C8 C13 123.5(4) yes
C9 C8 C13 118.4(4) yes
C8 C9 C10 121.3(4) yes
C9 C10 C11 118.8(5) yes
C10 C11 C12 121.5(5) yes
C11 C12 C13 119.1(4) yes
N1 C13 C8 119.1(4) yes
N1 C13 C12 120.1(4) yes
C8 C13 C12 120.8(4) yes
O14 C14 N1 109.0(3) yes
O14 C14 C15 108.4(4) yes
N1 C14 C15 112.3(3) yes
C14 C15 C16 115.4(4) yes
C3 C16 C15 105.9(3) yes
C3 C16 C17 108.0(4) yes
C3 C16 C20 108.5(4) yes
C15 C16 C17 112.1(4) yes
C15 C16 C20 111.9(4) yes
C17 C16 C20 110.1(4) yes
C16 C17 C18 113.0(4) yes
C17 C18 C19 112.2(4) yes
N4 C19 C18 109.7(4) yes
C16 C20 C21 115.5(4) yes
C14 O14 H14O 117(4) no
N4 C3 H3 109.054 no
C2 C3 H3 109.057 no
C16 C3 H3 109.064 no
N4 C5 H5A 109.121 no
N4 C5 H5B 109.124 no
C6 C5 H5A 109.135 no
C6 C5 H5B 109.121 no
H5A C5 H5B 107.851 no
C5 C6 H6A 108.119 no
C5 C6 H6B 108.124 no
C7 C6 H6A 108.109 no
C7 C6 H6B 108.109 no
H6A C6 H6B 107.299 no
C8 C9 H9 119.345 no
C10 C9 H9 119.347 no
C9 C10 H10 120.603 no
C11 C10 H10 120.591 no
C10 C11 H11 119.238 no
C12 C11 H11 119.231 no
C11 C12 H12 120.458 no
C13 C12 H12 120.466 no
O14 C14 H14 109.008 no
N1 C14 H14 109.007 no
C15 C14 H14 109.003 no
C14 C15 H15A 108.432 no
C14 C15 H15B 108.430 no
C16 C15 H15A 108.430 no
C16 C15 H15B 108.440 no
H15A C15 H15B 107.471 no
C16 C17 H17A 108.973 no
C16 C17 H17B 108.973 no
C18 C17 H17A 108.972 no
C18 C17 H17B 108.972 no
H17A C17 H17B 107.778 no
C17 C18 H18A 109.168 no
C17 C18 H18B 109.173 no
C19 C18 H18A 109.170 no
C19 C18 H18B 109.164 no
H18A C18 H18B 107.889 no
N4 C19 H19A 109.730 no
N4 C19 H19B 109.740 no
C18 C19 H19A 109.730 no
C18 C19 H19B 109.735 no
H19A C19 H19B 108.209 no
C16 C20 H20A 108.398 no
C16 C20 H20B 108.391 no
C21 C20 H20A 108.393 no
C21 C20 H20B 108.395 no
H20A C20 H20B 107.455 no
C20 C21 H21A 109.470 no
C20 C21 H21B 109.465 no
C20 C21 H21C 109.474 no
H21A C21 H21B 109.471 no
H21A C21 H21C 109.483 no
H21B C21 H21C 109.465 no

loop_
_geom_bond_atom_site_label_1
_geom_bond_atom_site_label_2
_geom_bond_distance
_geom_bond_publ_flag
O2 C2 1.230(5) yes
O7 C7 1.216(6) yes
O14 C14 1.407(5) yes
N1 C2 1.361(5) yes
N1 C13 1.436(5) yes
N1 C14 1.496(5) yes
N4 C3 1.470(5) yes
N4 C5 1.470(5) yes
N4 C19 1.467(6) yes
C2 C3 1.506(6) yes
C3 C16 1.539(6) yes
C5 C6 1.557(6) yes
C6 C7 1.516(7) yes
C7 C8 1.502(6) yes
C8 C9 1.392(6) yes
C8 C13 1.396(6) yes
C9 C10 1.390(7) yes
C10 C11 1.375(7) yes
C11 C12 1.385(7) yes
C12 C13 1.388(6) yes
C14 C15 1.515(6) yes
C15 C16 1.532(6) yes
C16 C17 1.533(6) yes
C16 C20 1.532(6) yes
C17 C18 1.529(6) yes
C18 C19 1.522(7) yes
C20 C21 1.513(7) yes
O14 H14O 0.98(6) no
C3 H3 1.000 no
C5 H5A 0.990 no
C5 H5B 0.990 no
C6 H6A 0.990 no
C6 H6B 0.990 no
C9 H9 0.950 no
C10 H10 0.950 no
C11 H11 0.950 no
C12 H12 0.950 no
C14 H14 1.000 no
C15 H15A 0.990 no
C15 H15B 0.990 no
C17 H17A 0.990 no
C17 H17B 0.990 no
C18 H18A 0.990 no
C18 H18B 0.990 no
C19 H19A 0.990 no
C19 H19B 0.990 no
C20 H20A 0.990 no
C20 H20B 0.990 no
C21 H21A 0.980 no
C21 H21B 0.980 no
C21 H21C 0.980 no

loop_
_geom_contact_atom_site_label_1
_geom_contact_atom_site_label_2
_geom_contact_distance
_geom_contact_publ_flag
_geom_contact_site_symmetry_2
O2 O7 3.210(5) no .
O2 N4 3.218(5) no .
O2 C5 3.127(6) no .
O2 C6 3.282(5) no .
O2 C7 2.768(5) no .
O2 C8 2.896(5) no .
O2 C13 2.721(5) no .
O2 C16 3.561(5) no .
O7 C5 3.131(6) no .
O7 C9 2.858(6) no .
O7 C13 3.551(5) no .
O14 C2 3.574(5) no .
O14 C12 3.129(6) no .
O14 C13 2.814(5) no .
N1 N4 3.023(5) no .
N1 C5 3.392(6) no .
N1 C6 2.975(6) no .
N1 C7 2.924(5) no .
N1 C16 2.877(5) no .
N1 C20 3.341(5) no .
N4 C7 3.574(6) no .
N4 C14 3.436(5) no .
N4 C15 2.854(5) no .
N4 C17 2.886(6) no .
C2 C5 2.765(6) no .
C2 C6 2.921(6) no .
C2 C7 2.891(6) no .
C2 C8 2.940(6) no .
C2 C12 3.517(6) no .
C2 C15 2.884(6) no .
C2 C20 2.951(6) no .
C3 C6 3.298(6) no .
C3 C14 2.933(6) no .
C3 C18 2.873(6) no .
C6 C13 3.190(6) no .
C8 C11 2.777(7) no .
C9 C12 2.770(7) no .
C10 C13 2.779(7) no .
C12 C14 2.980(6) no .
C14 C20 3.103(6) no .
C15 C18 3.122(6) no .
C15 C19 3.583(6) no .
C15 C21 3.141(7) no .
C16 C19 2.937(6) no .
C17 C21 3.054(8) no .
O2 O14 2.840(5) no 3_545
O2 C12 3.182(5) no 3_545
O2 C14 3.572(5) no 3_545
O7 C10 3.543(6) no 2_556
O7 C14 3.473(6) no 3_545
O7 C18 3.549(6) no 3_645
O14 O2 2.840(5) no 3_555
O14 C5 3.432(6) no 3_655
O14 C19 3.353(6) no 3_655
C5 O14 3.432(6) no 3_645
C10 O7 3.543(6) no 2_456
C12 O2 3.182(5) no 3_555
C14 O2 3.572(5) no 3_555
C14 O7 3.473(6) no 3_555
C18 O7 3.549(6) no 3_655
C19 O14 3.353(6) no 3_645
O2 H3 2.4813 no .
O2 H5B 2.6471 no .
O2 H6B 3.4898 no .
O2 H20B 3.2380 no .
O7 H5B 2.8224 no .
O7 H6A 2.6127 no .
O7 H6B 3.1429 no .
O7 H9 2.6190 no .
O14 H6B 2.9885 no .
O14 H12 3.0243 no .
O14 H15A 2.4067 no .
O14 H15B 2.7239 no .
N1 H3 3.2512 no .
N1 H5B 3.5874 no .
N1 H6B 2.4897 no .
N1 H12 2.6238 no .
N1 H14O 2.90(6) no .
N1 H15A 2.8814 no .
N1 H15B 3.3109 no .
N1 H20B 2.7966 no .
N4 H6A 3.1901 no .
N4 H6B 2.4712 no .
N4 H15A 2.5080 no .
N4 H17A 3.3345 no .
N4 H18A 3.2921 no .
N4 H18B 2.6964 no .
C2 H5B 2.6665 no .
C2 H6B 2.8190 no .
C2 H14 3.0297 no .
C2 H15A 3.2443 no .
C2 H20A 3.2064 no .
C2 H20B 2.5692 no .
C3 H5A 3.2774 no .
C3 H5B 2.5515 no .
C3 H6B 3.1830 no .
C3 H14 3.5421 no .
C3 H15A 2.6563 no .
C3 H15B 3.3154 no .
C3 H17A 2.7548 no .
C3 H17B 3.3403 no .
C3 H18B 3.3111 no .
C3 H19A 2.5634 no .
C3 H19B 3.2519 no .
C3 H20A 2.6332 no .
C3 H20B 2.6624 no .
C5 H3 2.8302 no .
C5 H19A 2.7568 no .
C5 H19B 2.5633 no .
C7 H5A 3.2954 no .
C7 H5B 2.6055 no .
C7 H9 2.6127 no .
C8 H6A 3.2216 no .
C8 H6B 2.6116 no .
C8 H10 3.2820 no .
C8 H12 3.2798 no .
C9 H11 3.2385 no .
C10 H12 3.2635 no .
C11 H9 3.2366 no .
C12 H10 3.2655 no .
C12 H14O 2.83(6) no .
C12 H14 2.8677 no .
C13 H6B 2.8171 no .
C13 H9 3.2532 no .
C13 H11 3.2463 no .
C13 H14O 2.94(6) no .
C13 H14 2.8278 no .
C14 H6B 3.1162 no .
C14 H12 2.7494 no .
C14 H20B 2.7308 no .
C14 H21B 3.4108 no .
C15 H3 3.3280 no .
C15 H6B 3.5111 no .
C15 H14O 3.21(6) no .
C15 H17A 3.3820 no .
C15 H17B 2.6958 no .
C15 H18B 2.9007 no .
C15 H20A 3.3753 no .
C15 H20B 2.6958 no .
C15 H21A 3.4831 no .
C15 H21B 2.8278 no .
C16 H14 2.9610 no .
C16 H18A 3.3880 no .
C16 H18B 2.8495 no .
C16 H19A 3.2666 no .
C16 H21A 2.7817 no .
C16 H21B 2.7818 no .
C16 H21C 3.4016 no .
C17 H3 2.6668 no .
C17 H15A 2.6709 no .
C17 H15B 2.7578 no .
C17 H19A 2.7852 no .
C17 H19B 3.3794 no .
C17 H20A 2.7026 no .
C17 H20B 3.3595 no .
C17 H21A 2.7263 no .
C17 H21B 3.3802 no .
C18 H3 3.1134 no .
C18 H15A 2.7267 no .
C18 H15B 3.5017 no .
C19 H3 2.5188 no .
C19 H5A 2.4540 no .
C19 H5B 2.8918 no .
C19 H15A 3.1355 no .
C19 H17A 2.8259 no .
C19 H17B 3.3674 no .
C20 H3 2.6721 no .
C20 H14 3.0019 no .
C20 H15A 3.3780 no .
C20 H15B 2.7233 no .
C20 H17A 2.6028 no .
C20 H17B 2.7801 no .
C21 H14 3.4600 no .
C21 H15B 2.8049 no .
C21 H17A 3.1693 no .
C21 H17B 2.8034 no .
H3 H5A 3.5165 no .
H3 H5B 2.5908 no .
H3 H15A 3.5651 no .
H3 H17A 2.5641 no .
H3 H17B 3.5988 no .
H3 H19A 2.2892 no .
H3 H19B 3.4249 no .
H3 H20A 2.4263 no .
H3 H20B 2.9476 no .
H5A H6A 2.1917 no .
H5A H6B 2.6704 no .
H5A H19A 2.7555 no .
H5A H19B 2.1925 no .
H5B H6A 2.6797 no .
H5B H6B 2.7848 no .
H5B H19A 2.8721 no .
H5B H19B 3.1486 no .
H6B H15A 3.0925 no .
H9 H10 2.3399 no .
H10 H11 2.3230 no .
H11 H12 2.3302 no .
H12 H14O 2.6387 no .
H12 H14 2.3352 no .
H14O H14 2.2231 no .
H14O H15A 3.3526 no .
H14O H15B 3.4095 no .
H14 H15A 2.8307 no .
H14 H15B 2.2385 no .
H14 H20B 2.4669 no .
H14 H21B 2.9485 no .
H15A H17B 2.8725 no .
H15A H18B 2.2762 no .
H15B H17B 2.5427 no .
H15B H18B 3.1861 no .
H15B H20B 2.9715 no .
H15B H21A 3.0858 no .
H15B H21B 2.2627 no .
H17A H18A 2.3042 no .
H17A H18B 2.8600 no .
H17A H19A 2.7233 no .
H17A H20A 2.4214 no .
H17A H20B 3.5183 no .
H17A H21A 2.7343 no .
H17B H18A 2.4229 no .
H17B H18B 2.3061 no .
H17B H20A 3.1151 no .
H17B H21A 2.2902 no .
H17B H21B 2.9933 no .
H18A H19A 2.3421 no .
H18A H19B 2.3983 no .
H18B H19A 2.8684 no .
H18B H19B 2.3365 no .
H20A H21A 2.3553 no .
H20A H21B 2.8464 no .
H20A H21C 2.3349 no .
H20B H21A 2.8464 no .
H20B H21B 2.3554 no .
H20B H21C 2.3349 no .
O2 H11 3.5733 no 3_545
O2 H12 2.7377 no 3_545
O2 H14O 1.89(5) no 3_545
O2 H14 3.2404 no 3_545
O2 H19B 3.1021 no 1_455
O7 H10 2.7100 no 2_556
O7 H12 2.9450 no 3_545
O7 H14 2.4934 no 3_545
O7 H18A 3.5915 no 3_645
O7 H18B 2.7026 no 3_645
O7 H21B 3.4167 no 3_545
O14 H5A 2.6461 no 3_655
O14 H5B 3.4456 no 3_655
O14 H19A 3.0506 no 3_655
O14 H19B 2.8171 no 3_655
O14 H21A 3.2626 no 4_565
N1 H19B 3.4814 no 1_455
C2 H14O 3.05(6) no 3_545
C2 H19B 3.5331 no 1_455
C5 H15A 3.1164 no 3_645
C5 H15B 3.4661 no 3_645
C6 H11 3.3807 no 1_655
C6 H21A 3.3688 no 4_565
C6 H21B 3.4032 no 4_565
C6 H21C 3.4511 no 4_565
C7 H10 3.4325 no 2_556
C7 H12 3.5129 no 3_545
C7 H14 3.2342 no 3_545
C7 H21A 3.5846 no 4_565
C8 H14O 3.53(6) no 3_545
C8 H14 3.5001 no 3_545
C8 H21A 3.2724 no 4_565
C9 H15B 3.4420 no 3_545
C9 H17B 3.2003 no 4_565
C9 H21A 3.5712 no 4_565
C9 H21B 3.3977 no 3_545
C10 H5A 3.4674 no 1_455
C10 H6A 3.0361 no 1_455
C10 H17B 3.0345 no 4_565
C10 H21C 3.2356 no 4_465
C11 H3 3.5992 no 3_555
C11 H5A 3.3911 no 1_455
C11 H5B 3.4922 no 3_555
C11 H6A 3.2067 no 1_455
C11 H6B 3.3799 no 1_455
C11 H17B 3.5204 no 4_565
C11 H19B 3.5001 no 1_455
C11 H21C 2.9790 no 4_465
C12 H5B 3.3887 no 3_555
C12 H18B 3.3062 no 1_455
C12 H19B 2.9268 no 1_455
C13 H19B 3.1288 no 1_455
C13 H21A 3.5619 no 4_565
C14 H5A 3.3588 no 3_655
C15 H5A 3.0140 no 3_655
C15 H5B 3.5449 no 3_655
C17 H20A 3.3147 no 2_555
C18 H12 3.4068 no 1_655
C18 H20A 3.1755 no 2_555
C18 H20B 3.4127 no 1_655
C19 H12 3.5109 no 1_655
C19 H14O 3.24(6) no 3_645
C19 H20A 3.1683 no 2_555
C20 H17A 3.3752 no 2_455
C20 H18A 3.4616 no 1_455
C20 H19A 3.1602 no 2_455
C21 H6A 3.2538 no 4_564
C21 H6B 3.1341 no 4_564
C21 H9 3.5757 no 3_555
C21 H10 3.3285 no 4_464
C21 H11 3.1616 no 4_464
C21 H19A 3.1237 no 2_455
H3 C11 3.5992 no 3_545
H3 H11 3.0101 no 3_545
H3 H17A 3.5790 no 2_455
H3 H18A 3.3782 no 2_455
H3 H20A 3.5614 no 2_555
H3 H21C 3.3071 no 2_555
H5A O14 2.6461 no 3_645
H5A C10 3.4674 no 1_655
H5A C11 3.3911 no 1_655
H5A C14 3.3588 no 3_645
H5A C15 3.0140 no 3_645
H5A H14O 3.0753 no 3_645
H5A H15A 2.6210 no 3_645
H5A H15B 2.7091 no 3_645
H5B O14 3.4456 no 3_645
H5B C11 3.4922 no 3_545
H5B C12 3.3887 no 3_545
H5B C15 3.5449 no 3_645
H5B H11 2.9082 no 3_545
H5B H12 2.7129 no 3_545
H5B H15A 2.7467 no 3_645
H5B H15B 3.5317 no 3_645
H5B H18B 3.3595 no 3_645
H6A C10 3.0361 no 1_655
H6A C11 3.2067 no 1_655
H6A C21 3.2538 no 4_565
H6A H9 2.8166 no 2_556
H6A H10 2.7831 no 1_655
H6A H11 3.0666 no 1_655
H6A H15B 3.3349 no 3_645
H6A H21A 3.2804 no 4_565
H6A H21B 2.8661 no 4_565
H6A H21C 3.0794 no 4_565
H6B C11 3.3799 no 1_655
H6B C21 3.1341 no 4_565
H6B H11 2.8984 no 1_655
H6B H21A 2.7882 no 4_565
H6B H21B 3.2036 no 4_565
H6B H21C 2.8948 no 4_565
H9 C21 3.5757 no 3_545
H9 H6A 2.8166 no 2_456
H9 H10 2.9964 no 2_556
H9 H14 3.4658 no 3_545
H9 H15B 3.2268 no 3_545
H9 H17B 3.4320 no 4_565
H9 H21B 2.6236 no 3_545
H10 O7 2.7100 no 2_456
H10 C7 3.4325 no 2_456
H10 C21 3.3285 no 4_465
H10 H6A 2.7831 no 1_455
H10 H9 2.9964 no 2_456
H10 H17B 3.1364 no 4_565
H10 H18A 3.5416 no 4_565
H10 H21B 2.9835 no 4_465
H10 H21C 2.7800 no 4_465
H11 O2 3.5733 no 3_555
H11 C6 3.3807 no 1_455
H11 C21 3.1616 no 4_465
H11 H3 3.0101 no 3_555
H11 H5B 2.9082 no 3_555
H11 H6A 3.0666 no 1_455
H11 H6B 2.8984 no 1_455
H11 H19A 3.5141 no 3_555
H11 H21A 3.5409 no 4_465
H11 H21B 3.4641 no 4_465
H11 H21C 2.2236 no 4_465
H12 O2 2.7377 no 3_555
H12 O7 2.9450 no 3_555
H12 C7 3.5129 no 3_555
H12 C18 3.4068 no 1_455
H12 C19 3.5109 no 1_455
H12 H5B 2.7129 no 3_555
H12 H15A 3.5972 no 1_455
H12 H18B 2.6452 no 1_455
H12 H19B 2.9581 no 1_455
H14O O2 1.89(5) no 3_555
H14O C2 3.05(6) no 3_555
H14O C8 3.53(6) no 3_555
H14O C19 3.24(6) no 3_655
H14O H5A 3.0753 no 3_655
H14O H19A 3.0300 no 3_655
H14O H19B 2.5557 no 3_655
H14O H21A 3.2801 no 4_565
H14 O2 3.2404 no 3_555
H14 O7 2.4934 no 3_555
H14 C7 3.2342 no 3_555
H14 C8 3.5001 no 3_555
H14 H9 3.4658 no 3_555
H14 H18B 3.3896 no 1_455
H15A C5 3.1164 no 3_655
H15A H5A 2.6210 no 3_655
H15A H5B 2.7467 no 3_655
H15A H12 3.5972 no 1_655
H15B C5 3.4661 no 3_655
H15B C9 3.4420 no 3_555
H15B H5A 2.7091 no 3_655
H15B H5B 3.5317 no 3_655
H15B H6A 3.3349 no 3_655
H15B H9 3.2268 no 3_555
H17A C20 3.3752 no 2_555
H17A H3 3.5790 no 2_555
H17A H18A 3.4667 no 2_455
H17A H20A 2.6027 no 2_555
H17A H20B 3.2535 no 2_555
H17B C9 3.2003 no 4_564
H17B C10 3.0345 no 4_564
H17B C11 3.5204 no 4_564
H17B H9 3.4320 no 4_564
H17B H10 3.1364 no 4_564
H18A O7 3.5915 no 3_655
H18A C20 3.4616 no 1_655
H18A H3 3.3782 no 2_555
H18A H10 3.5416 no 4_564
H18A H17A 3.4667 no 2_555
H18A H20A 2.7595 no 2_555
H18A H20B 2.6099 no 1_655
H18A H21C 3.4530 no 1_655
H18B O7 2.7026 no 3_655
H18B C12 3.3062 no 1_655
H18B H5B 3.3595 no 3_655
H18B H12 2.6452 no 1_655
H18B H14 3.3896 no 1_655
H18B H20B 3.4291 no 1_655
H19A O14 3.0506 no 3_645
H19A C20 3.1602 no 2_555
H19A C21 3.1237 no 2_555
H19A H11 3.5141 no 3_545
H19A H14O 3.0300 no 3_645
H19A H20A 2.4144 no 2_555
H19A H21A 3.0518 no 2_555
H19A H21C 2.7351 no 2_555
H19B O2 3.1021 no 1_655
H19B O14 2.8171 no 3_645
H19B N1 3.4814 no 1_655
H19B C2 3.5331 no 1_655
H19B C11 3.5001 no 1_655
H19B C12 2.9268 no 1_655
H19B C13 3.1288 no 1_655
H19B H12 2.9581 no 1_655
H19B H14O 2.5557 no 3_645
H20A C17 3.3147 no 2_455
H20A C18 3.1755 no 2_455
H20A C19 3.1683 no 2_455
H20A H3 3.5614 no 2_455
H20A H17A 2.6027 no 2_455
H20A H18A 2.7595 no 2_455
H20A H19A 2.4144 no 2_455
H20B C18 3.4127 no 1_455
H20B H17A 3.2535 no 2_455
H20B H18A 2.6099 no 1_455
H20B H18B 3.4291 no 1_455
H21A O14 3.2626 no 4_564
H21A C6 3.3688 no 4_564
H21A C7 3.5846 no 4_564
H21A C8 3.2724 no 4_564
H21A C9 3.5712 no 4_564
H21A C13 3.5619 no 4_564
H21A H6A 3.2804 no 4_564
H21A H6B 2.7882 no 4_564
H21A H11 3.5409 no 4_464
H21A H14O 3.2801 no 4_564
H21A H19A 3.0518 no 2_455
H21B O7 3.4167 no 3_555
H21B C6 3.4032 no 4_564
H21B C9 3.3977 no 3_555
H21B H6A 2.8661 no 4_564
H21B H6B 3.2036 no 4_564
H21B H9 2.6236 no 3_555
H21B H10 2.9835 no 4_464
H21B H11 3.4641 no 4_464
H21C C6 3.4511 no 4_564
H21C C10 3.2356 no 4_464
H21C C11 2.9790 no 4_464
H21C H3 3.3071 no 2_455
H21C H6A 3.0794 no 4_564
H21C H6B 2.8948 no 4_564
H21C H10 2.7800 no 4_464
H21C H11 2.2236 no 4_464
H21C H18A 3.4530 no 1_455
H21C H19A 2.7351 no 2_455

loop_
_geom_hbond_atom_site_label_D
_geom_hbond_atom_site_label_H
_geom_hbond_atom_site_label_A
_geom_hbond_site_symmetry_A
_geom_hbond_distance_DA
_geom_hbond_distance_DH
_geom_hbond_distance_HA
_geom_hbond_angle_DHA
_geom_hbond_publ_flag
O14 H14O O2 3_555 2.840(5) 0.980 1.89(6) 164(6) no

loop_
_geom_torsion_atom_site_label_1
_geom_torsion_atom_site_label_2
_geom_torsion_atom_site_label_3
_geom_torsion_atom_site_label_4
_geom_torsion
_geom_torsion_publ_flag
C2 N1 C13 C8 50.9(5) no
C2 N1 C13 C12 -129.2(4) no
C13 N1 C2 O2 14.1(6) no
C13 N1 C2 C3 -160.6(3) no
C2 N1 C14 O14 -141.8(4) no
C2 N1 C14 C15 -21.6(5) no
C14 N1 C2 O2 -158.0(4) no
C14 N1 C2 C3 27.3(5) no
C13 N1 C14 O14 46.1(5) no
C13 N1 C14 C15 166.3(3) no
C14 N1 C13 C8 -136.5(3) no
C14 N1 C13 C12 43.4(5) no
C3 N4 C5 C6 -86.4(4) no
C5 N4 C3 C2 41.6(4) no
C5 N4 C3 C16 163.5(3) no
C3 N4 C19 C18 63.8(4) no
C19 N4 C3 C2 170.0(3) no
C19 N4 C3 C16 -68.1(4) no
C5 N4 C19 C18 -166.3(3) no
C19 N4 C5 C6 147.2(3) no
O2 C2 C3 N4 -100.7(4) no
O2 C2 C3 C16 138.3(4) no
N1 C2 C3 N4 74.1(4) no
N1 C2 C3 C16 -46.9(4) no
N4 C3 C16 C15 -60.7(4) no
N4 C3 C16 C17 59.6(4) no
N4 C3 C16 C20 179.0(3) no
C2 C3 C16 C15 59.5(4) no
C2 C3 C16 C17 179.7(3) no
C2 C3 C16 C20 -60.9(4) no
N4 C5 C6 C7 110.1(4) no
C5 C6 C7 O7 65.4(5) no
C5 C6 C7 C8 -120.4(4) no
O7 C7 C8 C9 39.0(6) no
O7 C7 C8 C13 -140.8(4) no
C6 C7 C8 C9 -135.3(4) no
C6 C7 C8 C13 44.9(6) no
C7 C8 C9 C10 177.6(4) no
C7 C8 C13 N1 0.6(6) no
C7 C8 C13 C12 -179.3(4) no
C9 C8 C13 N1 -179.2(4) no
C9 C8 C13 C12 0.8(6) no
C13 C8 C9 C10 -2.6(6) no
C8 C9 C10 C11 2.7(7) no
C9 C10 C11 C12 -1.0(7) no
C10 C11 C12 C13 -0.7(7) no
C11 C12 C13 N1 -179.2(4) no
C11 C12 C13 C8 0.8(6) no
O14 C14 C15 C16 157.5(3) no
N1 C14 C15 C16 37.0(5) no
C14 C15 C16 C3 -56.4(4) no
C14 C15 C16 C17 -174.0(3) no
C14 C15 C16 C20 61.7(4) no
C3 C16 C17 C18 -49.7(4) no
C3 C16 C20 C21 -178.1(3) no
C15 C16 C17 C18 66.7(4) no
C15 C16 C20 C21 65.4(4) no
C17 C16 C20 C21 -60.0(5) no
C20 C16 C17 C18 -168.0(3) no
C16 C17 C18 C19 48.0(5) no
C17 C18 C19 N4 -53.8(5) no
